data_7203743
loop_
_publ_author_name
'Ganguly, Nemai C.'
'Datta, Mrityunjoy'
'Ghosh, Kumaresh'
'Bond, Andrew D.'

_publ_section_title
;
 Non-bonded O?S contacts and O?H?S hydrogen bonds in isomeric
 hydroxyphenyl-1,3-dithianes
;
_journal_issue 34
_journal_name_full CrystEngComm
_journal_page_first 210
_journal_paper_doi 10.1039/b501481f
_journal_volume 7
_journal_year 2005
_chemical_formula_moiety 'C10 H12 O S2'
_chemical_formula_sum 'C10 H12 O S2'
_chemical_formula_weight 212.32
_space_group_IT_number 14
_symmetry_cell_setting monoclinic
_symmetry_space_group_name_Hall '-P 2ybc'
_symmetry_space_group_name_H-M 'P 1 21/c 1'
_atom_sites_solution_hydrogens geom
_atom_sites_solution_primary direct
_atom_sites_solution_secondary difmap
_cell_angle_alpha 90.00
_cell_angle_beta 104.479(1)
_cell_angle_gamma 90.00
_cell_formula_units_Z 4
_cell_length_a 14.5782(7)
_cell_length_b 5.4156(3)
_cell_length_c 13.0424(7)
_cell_measurement_reflns_used 2911
_cell_measurement_temperature 180(2)
_cell_measurement_theta_max 29.39
_cell_measurement_theta_min 3.19
_cell_volume 996.99(9)
_computing_cell_refinement 'SAINT v.7.06a (Bruker, 2003)'
_computing_data_collection 'APEX2 v.1.0-8 (Bruker-Nonius, 2003)'
_computing_data_reduction 'SAINT v.7.06a (Bruker, 2003)'
_computing_molecular_graphics 'SHELXTL v.6.10 (Sheldrick, 2000)'
_computing_publication_material 'SHELXTL v.6.10 (Sheldrick, 2000)'
_computing_structure_refinement 'SHELXTL v.6.10 (Sheldrick, 2000)'
_computing_structure_solution 'SHELXTL v.6.10 (Sheldrick, 2000)'
_diffrn_ambient_temperature 180(2)
_diffrn_measured_fraction_theta_full 0.995
_diffrn_measured_fraction_theta_max 0.822
_diffrn_measurement_device_type 'Bruker-Nonius X8APEX-II CCD'
_diffrn_measurement_method 'thin-slice \w and \f scans'
_diffrn_radiation_monochromator graphite
_diffrn_radiation_source 'fine-focus sealed tube'
_diffrn_radiation_type MoK\a
_diffrn_radiation_wavelength 0.71073
_diffrn_reflns_av_R_equivalents 0.0197
_diffrn_reflns_av_sigmaI/netI 0.0245
_diffrn_reflns_limit_h_max 20
_diffrn_reflns_limit_h_min -19
_diffrn_reflns_limit_k_max 6
_diffrn_reflns_limit_k_min -7
_diffrn_reflns_limit_l_max 18
_diffrn_reflns_limit_l_min -16
_diffrn_reflns_number 5925
_diffrn_reflns_theta_full 26.37
_diffrn_reflns_theta_max 30.60
_diffrn_reflns_theta_min 3.75
_diffrn_standards_number 0
_exptl_absorpt_coefficient_mu 0.489
_exptl_absorpt_correction_T_max 0.953
_exptl_absorpt_correction_T_min 0.775
_exptl_absorpt_correction_type multi-scan
_exptl_absorpt_process_details
;
SADABS v.2.10 (Sheldrick, 2003)
Ratio of minimum to maximum apparent transmission:  0.813302
;
_exptl_crystal_colour colourless
_exptl_crystal_density_diffrn 1.414
_exptl_crystal_density_method 'not measured'
_exptl_crystal_description block
_exptl_crystal_F_000 448
_exptl_crystal_size_max 0.20
_exptl_crystal_size_mid 0.20
_exptl_crystal_size_min 0.10
_refine_diff_density_max 0.371
_refine_diff_density_min -0.221
_refine_diff_density_rms 0.050
_refine_ls_extinction_method none
_refine_ls_goodness_of_fit_ref 1.064
_refine_ls_hydrogen_treatment mixed
_refine_ls_matrix_type full
_refine_ls_number_parameters 126
_refine_ls_number_reflns 2522
_refine_ls_number_restraints 2
_refine_ls_restrained_S_all 1.064
_refine_ls_R_factor_all 0.0359
_refine_ls_R_factor_gt 0.0306
_refine_ls_shift/su_max 0.001
_refine_ls_shift/su_mean 0.000
_refine_ls_structure_factor_coef Fsqd
_refine_ls_weighting_details 'calc w=1/[\s^2^(Fo^2^)+(0.0444P)^2^+0.2415P] where P=(Fo^2^+2Fc^2^)/3'
_refine_ls_weighting_scheme calc
_refine_ls_wR_factor_gt 0.0815
_refine_ls_wR_factor_ref 0.0840
_reflns_number_gt 2196
_reflns_number_total 2522
_reflns_threshold_expression I>2\s(I)
_cod_data_source_file b501481f.txt
_cod_data_source_block 3
_cod_original_sg_symbol_H-M 'P 21/c'
_cod_database_code 7203743

loop_
_symmetry_equiv_pos_as_xyz
'x, y, z'
'-x, y+1/2, -z+1/2'
'-x, -y, -z'
'x, -y-1/2, z-1/2'

loop_
_atom_site_label
_atom_site_type_symbol
_atom_site_fract_x
_atom_site_fract_y
_atom_site_fract_z
_atom_site_U_iso_or_equiv
_atom_site_adp_type
_atom_site_occupancy
_atom_site_symmetry_multiplicity
_atom_site_calc_flag
_atom_site_refinement_flags
_atom_site_disorder_assembly
_atom_site_disorder_group
S1 S 0.12644(2) 0.26348(7) 0.55502(3) 0.03345(12) Uani 1 1 d . . .
S2 S 0.25919(2) -0.07100(6) 0.47575(3) 0.02759(11) Uani 1 1 d . . .
O1 O 0.48046(7) 0.24341(18) 0.96060(8) 0.0286(2) Uani 1 1 d D . .
H1 H 0.500(2) 0.385(3) 0.979(3) 0.037(9) Uiso 0.50 1 d PD . .
H1' H 0.486(3) 0.100(3) 0.984(3) 0.041(10) Uiso 0.50 1 d PD . .
C1 C 0.42467(9) 0.2345(2) 0.85862(10) 0.0213(3) Uani 1 1 d . . .
C2 C 0.42987(9) 0.4230(2) 0.78839(10) 0.0223(2) Uani 1 1 d . . .
H2A H 0.4721 0.5575 0.8103 0.027 Uiso 1 1 calc R . .
C3 C 0.37295(8) 0.4137(2) 0.68601(9) 0.0212(2) Uani 1 1 d . . .
H3A H 0.3761 0.5436 0.6381 0.025 Uiso 1 1 calc R . .
C4 C 0.31131(8) 0.2171(2) 0.65220(9) 0.0197(2) Uani 1 1 d . . .
C5 C 0.30874(9) 0.0266(2) 0.72352(10) 0.0226(3) Uani 1 1 d . . .
H5A H 0.2679 -0.1104 0.7013 0.027 Uiso 1 1 calc R . .
C6 C 0.36502(9) 0.0349(2) 0.82637(10) 0.0229(3) Uani 1 1 d . . .
H6A H 0.3627 -0.0955 0.8744 0.027 Uiso 1 1 calc R . .
C7 C 0.24635(8) 0.2151(2) 0.54290(10) 0.0217(2) Uani 1 1 d . . .
H7A H 0.2639 0.3554 0.5017 0.026 Uiso 1 1 calc R . .
C8 C 0.06496(11) 0.2696(3) 0.41615(13) 0.0411(4) Uani 1 1 d . . .
H8A H -0.0033 0.2980 0.4101 0.049 Uiso 1 1 calc R . .
H8B H 0.0888 0.4111 0.3823 0.049 Uiso 1 1 calc R . .
C9 C 0.07571(10) 0.0363(3) 0.35586(12) 0.0357(3) Uani 1 1 d . . .
H9A H 0.0535 -0.1061 0.3908 0.043 Uiso 1 1 calc R . .
H9B H 0.0345 0.0489 0.2832 0.043 Uiso 1 1 calc R . .
C10 C 0.17648(10) -0.0126(3) 0.34925(10) 0.0314(3) Uani 1 1 d . . .
H10A H 0.1990 0.1318 0.3159 0.038 Uiso 1 1 calc R . .
H10B H 0.1764 -0.1568 0.3026 0.038 Uiso 1 1 calc R . .

loop_
_atom_site_aniso_label
_atom_site_aniso_U_11
_atom_site_aniso_U_22
_atom_site_aniso_U_33
_atom_site_aniso_U_23
_atom_site_aniso_U_13
_atom_site_aniso_U_12
S1 0.02391(18) 0.0451(2) 0.02964(19) -0.00877(15) 0.00360(14) 0.00963(14)
S2 0.02948(18) 0.02839(19) 0.02422(17) -0.00403(12) 0.00546(13) 0.00654(13)
O1 0.0341(5) 0.0272(6) 0.0199(5) 0.0012(4) -0.0018(4) 0.0008(4)
C1 0.0225(6) 0.0224(6) 0.0183(6) 0.0002(5) 0.0038(5) 0.0040(5)
C2 0.0239(6) 0.0191(6) 0.0236(6) -0.0012(5) 0.0054(5) -0.0012(5)
C3 0.0239(6) 0.0182(6) 0.0216(6) 0.0022(4) 0.0063(5) 0.0014(5)
C4 0.0200(5) 0.0202(6) 0.0193(5) 0.0011(4) 0.0055(4) 0.0027(4)
C5 0.0233(6) 0.0210(6) 0.0237(6) 0.0011(5) 0.0064(5) -0.0023(5)
C6 0.0258(6) 0.0215(6) 0.0219(6) 0.0046(5) 0.0070(5) 0.0020(5)
C7 0.0220(6) 0.0209(6) 0.0219(6) 0.0010(5) 0.0052(5) 0.0014(5)
C8 0.0311(8) 0.0476(10) 0.0367(8) -0.0060(7) -0.0065(6) 0.0142(7)
C9 0.0293(7) 0.0423(9) 0.0301(7) -0.0069(6) -0.0028(6) -0.0026(6)
C10 0.0345(7) 0.0377(8) 0.0210(6) -0.0050(6) 0.0049(5) -0.0020(6)

loop_
_atom_type_symbol
_atom_type_description
_atom_type_scat_dispersion_real
_atom_type_scat_dispersion_imag
_atom_type_scat_source
C C 0.0033 0.0016 'International Tables Vol C Tables 4.2.6.8 and 6.1.1.4'
H H 0.0000 0.0000 'International Tables Vol C Tables 4.2.6.8 and 6.1.1.4'
O O 0.0106 0.0060 'International Tables Vol C Tables 4.2.6.8 and 6.1.1.4'
S S 0.1246 0.1234 'International Tables Vol C Tables 4.2.6.8 and 6.1.1.4'

loop_
_geom_angle_atom_site_label_1
_geom_angle_atom_site_label_2
_geom_angle_atom_site_label_3
_geom_angle
_geom_angle_site_symmetry_1
_geom_angle_site_symmetry_3
_geom_angle_publ_flag
C8 S1 C7 99.35(7) . . ?
C10 S2 C7 99.51(6) . . ?
C1 O1 H1 113(2) . . ?
C1 O1 H1' 108(3) . . ?
H1 O1 H1' 139(4) . . ?
O1 C1 C6 119.71(11) . . ?
O1 C1 C2 119.75(11) . . ?
C6 C1 C2 120.54(11) . . ?
C3 C2 C1 119.42(11) . . ?
C3 C2 H2A 120.3 . . ?
C1 C2 H2A 120.3 . . ?
C2 C3 C4 121.13(11) . . ?
C2 C3 H3A 119.4 . . ?
C4 C3 H3A 119.4 . . ?
C3 C4 C5 118.48(11) . . ?
C3 C4 C7 120.69(11) . . ?
C5 C4 C7 120.79(11) . . ?
C6 C5 C4 120.85(12) . . ?
C6 C5 H5A 119.6 . . ?
C4 C5 H5A 119.6 . . ?
C1 C6 C5 119.55(11) . . ?
C1 C6 H6A 120.2 . . ?
C5 C6 H6A 120.2 . . ?
C4 C7 S2 110.38(8) . . ?
C4 C7 S1 108.01(8) . . ?
S2 C7 S1 112.58(7) . . ?
C4 C7 H7A 108.6 . . ?
S2 C7 H7A 108.6 . . ?
S1 C7 H7A 108.6 . . ?
C9 C8 S1 114.47(11) . . ?
C9 C8 H8A 108.6 . . ?
S1 C8 H8A 108.6 . . ?
C9 C8 H8B 108.6 . . ?
S1 C8 H8B 108.6 . . ?
H8A C8 H8B 107.6 . . ?
C10 C9 C8 113.71(13) . . ?
C10 C9 H9A 108.8 . . ?
C8 C9 H9A 108.8 . . ?
C10 C9 H9B 108.8 . . ?
C8 C9 H9B 108.8 . . ?
H9A C9 H9B 107.7 . . ?
C9 C10 S2 114.36(10) . . ?
C9 C10 H10A 108.7 . . ?
S2 C10 H10A 108.7 . . ?
C9 C10 H10B 108.7 . . ?
S2 C10 H10B 108.7 . . ?
H10A C10 H10B 107.6 . . ?

loop_
_geom_bond_atom_site_label_1
_geom_bond_atom_site_label_2
_geom_bond_distance
_geom_bond_site_symmetry_2
_geom_bond_publ_flag
S1 C8 1.8091(16) . ?
S1 C7 1.8131(12) . ?
S2 C10 1.8113(14) . ?
S2 C7 1.8123(13) . ?
O1 C1 1.3755(15) . ?
O1 H1 0.83(1) . ?
O1 H1' 0.83(1) . ?
C1 C6 1.3853(18) . ?
C1 C2 1.3864(17) . ?
C2 C3 1.3857(17) . ?
C2 H2A 0.950 . ?
C3 C4 1.3918(17) . ?
C3 H3A 0.950 . ?
C4 C5 1.3956(17) . ?
C4 C7 1.5014(17) . ?
C5 C6 1.3872(17) . ?
C5 H5A 0.950 . ?
C6 H6A 0.950 . ?
C7 H7A 1.000 . ?
C8 C9 1.517(2) . ?
C8 H8A 0.990 . ?
C8 H8B 0.990 . ?
C9 C10 1.516(2) . ?
C9 H9A 0.990 . ?
C9 H9B 0.990 . ?
C10 H10A 0.990 . ?
C10 H10B 0.990 . ?

loop_
_geom_hbond_atom_site_label_D
_geom_hbond_atom_site_label_H
_geom_hbond_atom_site_label_A
_geom_hbond_distance_DH
_geom_hbond_distance_HA
_geom_hbond_distance_DA
_geom_hbond_angle_DHA
_geom_hbond_site_symmetry_A
O1 H1' O1 0.83(1) 2.01(1) 2.835(2) 171(4) 3_657
O1 H1 O1 0.83(1) 2.15(1) 2.969(2) 166(3) 3_667

loop_
_geom_torsion_atom_site_label_1
_geom_torsion_atom_site_label_2
_geom_torsion_atom_site_label_3
_geom_torsion_atom_site_label_4
_geom_torsion
_geom_torsion_site_symmetry_1
_geom_torsion_site_symmetry_2
_geom_torsion_site_symmetry_3
_geom_torsion_site_symmetry_4
_geom_torsion_publ_flag
O1 C1 C2 C3 -179.54(11) . . . . ?
C6 C1 C2 C3 1.66(18) . . . . ?
C1 C2 C3 C4 -0.61(18) . . . . ?
C2 C3 C4 C5 -0.78(18) . . . . ?
C2 C3 C4 C7 176.83(11) . . . . ?
C3 C4 C5 C6 1.15(18) . . . . ?
C7 C4 C5 C6 -176.46(11) . . . . ?
O1 C1 C6 C5 179.90(11) . . . . ?
C2 C1 C6 C5 -1.30(18) . . . . ?
C4 C5 C6 C1 -0.13(18) . . . . ?
C3 C4 C7 S2 127.68(10) . . . . ?
C5 C4 C7 S2 -54.76(13) . . . . ?
C3 C4 C7 S1 -108.85(11) . . . . ?
C5 C4 C7 S1 68.70(13) . . . . ?
C10 S2 C7 C4 -178.55(9) . . . . ?
C10 S2 C7 S1 60.68(8) . . . . ?
C8 S1 C7 C4 177.14(9) . . . . ?
C8 S1 C7 S2 -60.74(9) . . . . ?
C7 S1 C8 C9 59.21(14) . . . . ?
S1 C8 C9 C10 -64.61(17) . . . . ?
C8 C9 C10 S2 64.36(17) . . . . ?
C7 S2 C10 C9 -58.95(12) . . . . ?
